data_4505515
loop_
_publ_author_name
'Park, Sunhong'
'Lindoy, Leonard F.'
'Lee, Shim Sung'

_publ_section_title
;
 Assembly of Silver(I) Complexes of Isomeric NS2-Macrocycles Displaying
 Cyclic Oligomer, Helix, and Zigzag Structures
;
_journal_issue 3
_journal_name_full 'Crystal Growth &amp; Design'
_journal_page_first 1320
_journal_paper_doi 10.1021/cg201374g
_journal_volume 12
_journal_year 2012
_chemical_formula_sum 'C57 H89 Ag4 Cl4 N7 O19 S8'
_chemical_formula_weight 2006.11
_chemical_name_systematic
; 
 ? 
;
_space_group_IT_number 14
_symmetry_cell_setting monoclinic
_symmetry_space_group_name_Hall '-P 2ybc'
_symmetry_space_group_name_H-M 'P 1 21/c 1'
_atom_sites_solution_hydrogens geom
_atom_sites_solution_primary direct
_atom_sites_solution_secondary difmap
_audit_creation_method SHELXTL
_cell_angle_alpha 90.00
_cell_angle_beta 111.607(3)
_cell_angle_gamma 90.00
_cell_formula_units_Z 4
_cell_length_a 20.8068(10)
_cell_length_b 18.5339(10)
_cell_length_c 21.7427(11)
_cell_measurement_reflns_used 9101
_cell_measurement_temperature 172(2)
_cell_measurement_theta_max 26.12
_cell_measurement_theta_min 2.19
_cell_volume 7795.5(7)
_computing_cell_refinement 'Bruker APEX2'
_computing_data_collection 'Bruker APEX2'
_computing_data_reduction 'Bruker APEX2'
_computing_molecular_graphics 'Bruker SHELXTL'
_computing_publication_material 'Bruker SHELXTL'
_computing_structure_refinement 'Bruker SHELXTL'
_computing_structure_solution 'Bruker SHELXTL'
_diffrn_ambient_temperature 172(2)
_diffrn_measured_fraction_theta_full 0.993
_diffrn_measured_fraction_theta_max 0.993
_diffrn_measurement_device_type 'Bruker APEX-II CCD'
_diffrn_measurement_method '\f and \w scans'
_diffrn_radiation_monochromator graphite
_diffrn_radiation_source 'fine-focus sealed tube'
_diffrn_radiation_type MoK\a
_diffrn_radiation_wavelength 0.71073
_diffrn_reflns_av_R_equivalents 0.0514
_diffrn_reflns_av_sigmaI/netI 0.0456
_diffrn_reflns_limit_h_max 25
_diffrn_reflns_limit_h_min -25
_diffrn_reflns_limit_k_max 23
_diffrn_reflns_limit_k_min -22
_diffrn_reflns_limit_l_max 26
_diffrn_reflns_limit_l_min -26
_diffrn_reflns_number 85815
_diffrn_reflns_theta_full 26.21
_diffrn_reflns_theta_max 26.21
_diffrn_reflns_theta_min 1.05
_diffrn_standards_number 0
_exptl_absorpt_coefficient_mu 1.410
_exptl_absorpt_correction_T_max 0.9078
_exptl_absorpt_correction_T_min 0.7855
_exptl_absorpt_correction_type multi-scan
_exptl_absorpt_process_details SADABS
_exptl_crystal_colour colorless
_exptl_crystal_density_diffrn 1.709
_exptl_crystal_density_method 'not measured'
_exptl_crystal_description needle
_exptl_crystal_F_000 4064
_exptl_crystal_size_max 0.18
_exptl_crystal_size_mid 0.08
_exptl_crystal_size_min 0.07
_refine_diff_density_max 1.421
_refine_diff_density_min -1.303
_refine_diff_density_rms 0.151
_refine_ls_extinction_method none
_refine_ls_goodness_of_fit_ref 1.062
_refine_ls_hydrogen_treatment constr
_refine_ls_matrix_type full
_refine_ls_number_parameters 892
_refine_ls_number_reflns 15570
_refine_ls_number_restraints 0
_refine_ls_restrained_S_all 1.062
_refine_ls_R_factor_all 0.0922
_refine_ls_R_factor_gt 0.0445
_refine_ls_shift/su_max 0.044
_refine_ls_shift/su_mean 0.001
_refine_ls_structure_factor_coef Fsqd
_refine_ls_weighting_details 'calc w=1/[\s^2^(Fo^2^)+(0.0358P)^2^+50.5688P] where P=(Fo^2^+2Fc^2^)/3'
_refine_ls_weighting_scheme calc
_refine_ls_wR_factor_gt 0.0957
_refine_ls_wR_factor_ref 0.1388
_reflns_number_gt 10488
_reflns_number_total 15570
_reflns_threshold_expression >2sigma(I)
_cod_data_source_file cg201374g_si_002.cif
_cod_data_source_block 6
_cod_depositor_comments
;
The following automatic conversions were performed:

'_symmetry_cell_setting' value 'Monoclinic' changed to 'monoclinic'
according to /home/saulius/struct/CIF-dictionaries/cif_core.dic
dictionary named 'cif_core.dic' version 2.4.1 from 2010-06-29.

Automatic conversion script
Id: cif_fix_values 1715 2011-07-08 13:25:40Z adriana 
;
_cod_original_sg_symbol_H-M P2(1)/c
_cod_database_code 4505515

loop_
_symmetry_equiv_pos_as_xyz
'x, y, z'
'-x, y+1/2, -z+1/2'
'-x, -y, -z'
'x, -y-1/2, z-1/2'

loop_
_atom_site_label
_atom_site_type_symbol
_atom_site_fract_x
_atom_site_fract_y
_atom_site_fract_z
_atom_site_U_iso_or_equiv
_atom_site_adp_type
_atom_site_occupancy
_atom_site_symmetry_multiplicity
_atom_site_calc_flag
_atom_site_refinement_flags
Ag1 Ag 0.35963(2) 0.53087(3) 0.14122(2) 0.04060(13) Uani 1 1 d .
Ag2 Ag 0.07350(3) 0.33270(3) 0.10123(2) 0.04302(14) Uani 1 1 d .
Ag3 Ag 0.15540(2) 0.53037(3) 0.38157(3) 0.04261(14) Uani 1 1 d .
Ag4 Ag 0.42268(2) 0.31494(3) 0.40888(2) 0.03708(13) Uani 1 1 d .
Cl1 Cl 0.34477(8) 0.24658(9) 0.24197(7) 0.0396(4) Uani 1 1 d .
Cl2 Cl 0.20579(8) 0.62794(10) 0.15098(10) 0.0538(5) Uani 1 1 d .
Cl3 Cl 0.13122(8) 0.24730(9) 0.26491(7) 0.0391(4) Uani 1 1 d .
Cl4 Cl 0.32462(9) 0.61974(10) 0.40064(10) 0.0516(4) Uani 1 1 d .
O1 O 0.3959(2) 0.2249(3) 0.3041(2) 0.0536(13) Uani 1 1 d .
O2 O 0.3778(3) 0.2845(3) 0.2044(3) 0.0601(14) Uani 1 1 d .
O3 O 0.3106(3) 0.1847(3) 0.2059(3) 0.0660(15) Uani 1 1 d .
O4 O 0.2956(3) 0.2932(3) 0.2536(2) 0.0640(16) Uani 1 1 d .
O5 O 0.2303(3) 0.5789(5) 0.2060(5) 0.126(3) Uani 1 1 d .
O6 O 0.2591(2) 0.6366(3) 0.1244(3) 0.0584(14) Uani 1 1 d .
O7 O 0.1465(3) 0.5981(5) 0.1034(4) 0.121(3) Uani 1 1 d .
O8 O 0.1875(4) 0.6930(4) 0.1719(4) 0.094(2) Uani 1 1 d .
O9 O 0.1793(2) 0.1944(3) 0.3017(3) 0.0567(13) Uani 1 1 d .
O10 O 0.1632(3) 0.3151(3) 0.2674(3) 0.0707(17) Uani 1 1 d .
O11 O 0.0993(3) 0.2257(3) 0.1977(2) 0.0607(15) Uani 1 1 d .
O12 O 0.0772(3) 0.2538(4) 0.2909(3) 0.082(2) Uani 1 1 d .
O13 O 0.3802(3) 0.6242(4) 0.4641(3) 0.084(2) Uani 1 1 d .
O14 O 0.3348(3) 0.6723(3) 0.3568(3) 0.0827(19) Uani 1 1 d .
O15 O 0.3228(4) 0.5493(3) 0.3753(4) 0.099(2) Uani 1 1 d .
O16 O 0.2610(2) 0.6320(3) 0.4100(3) 0.0568(14) Uani 1 1 d .
O17 O 0.3993(4) 0.0024(4) 0.4868(3) 0.088(2) Uani 1 1 d .
O19 O 0.1117(4) 0.4892(4) 0.5330(3) 0.094(2) Uani 1 1 d .
S1 S 0.44845(9) 0.62706(10) 0.13495(8) 0.0431(4) Uani 1 1 d .
S2 S 0.47985(8) 0.40880(8) 0.36980(7) 0.0343(3) Uani 1 1 d .
S3 S 0.02040(8) 0.23950(10) 0.00286(8) 0.0416(4) Uani 1 1 d .
S4 S 0.28568(8) 0.44347(9) 0.06465(8) 0.0350(3) Uani 1 1 d .
S5 S 0.07718(9) 0.63180(10) 0.39810(10) 0.0512(5) Uani 1 1 d .
S6 S 0.02473(8) 0.42955(9) 0.14672(8) 0.0402(4) Uani 1 1 d .
S7 S 0.47094(8) 0.21473(9) 0.49800(8) 0.0385(4) Uani 1 1 d .
S8 S 0.21922(7) 0.43409(9) 0.45368(8) 0.0353(3) Uani 1 1 d .
N1 N 0.3873(2) 0.5749(2) 0.2463(2) 0.0298(11) Uani 1 1 d .
H1 H 0.3453 0.5785 0.2541 0.036 Uiso 1 1 calc R
N2 N 0.1750(2) 0.2810(3) 0.1063(2) 0.0344(12) Uani 1 1 d .
H2 H 0.2019 0.2750 0.1519 0.041 Uiso 1 1 calc R
N3 N 0.1311(2) 0.5833(3) 0.2808(3) 0.0375(12) Uani 1 1 d .
H3 H 0.1727 0.5834 0.2723 0.045 Uiso 1 1 calc R
N4 N 0.3179(2) 0.2685(3) 0.4008(2) 0.0300(11) Uani 1 1 d .
H4 H 0.2905 0.2665 0.3549 0.036 Uiso 1 1 calc R
N5 N 0.3455(3) -0.0605(4) 0.3918(3) 0.0582(17) Uani 1 1 d .
N7 N 0.1621(4) 0.5553(4) 0.6255(3) 0.069(2) Uani 1 1 d .
C1 C 0.4954(3) 0.3998(4) 0.2082(3) 0.0399(15) Uani 1 1 d .
H1B H 0.4656 0.3593 0.1944 0.048 Uiso 1 1 calc R
C2 C 0.4954(3) 0.4512(4) 0.1626(3) 0.0393(15) Uani 1 1 d .
H2B H 0.4660 0.4453 0.1175 0.047 Uiso 1 1 calc R
C3 C 0.5376(3) 0.5117(4) 0.1812(3) 0.0374(15) Uani 1 1 d .
C4 C 0.5243(3) 0.5756(4) 0.1356(3) 0.0433(16) Uani 1 1 d .
H4B H 0.5166 0.5588 0.0903 0.052 Uiso 1 1 calc R
H4C H 0.5654 0.6074 0.1501 0.052 Uiso 1 1 calc R
C5 C 0.4721(3) 0.6540(3) 0.2214(3) 0.0393(15) Uani 1 1 d .
H5B H 0.5100 0.6227 0.2496 0.047 Uiso 1 1 calc R
H5C H 0.4894 0.7043 0.2268 0.047 Uiso 1 1 calc R
C6 C 0.4120(3) 0.6490(3) 0.2443(3) 0.0403(15) Uani 1 1 d .
H6B H 0.4259 0.6702 0.2892 0.048 Uiso 1 1 calc R
H6C H 0.3733 0.6783 0.2144 0.048 Uiso 1 1 calc R
C7 C 0.4361(3) 0.5341(3) 0.3018(3) 0.0322(13) Uani 1 1 d .
H7B H 0.4416 0.5588 0.3438 0.039 Uiso 1 1 calc R
H7C H 0.4819 0.5333 0.2975 0.039 Uiso 1 1 calc R
C8 C 0.4121(3) 0.4570(3) 0.3043(3) 0.0315(13) Uani 1 1 d .
H8B H 0.4029 0.4329 0.2612 0.038 Uiso 1 1 calc R
H8C H 0.3688 0.4571 0.3134 0.038 Uiso 1 1 calc R
C9 C 0.5273(4) 0.3599(4) 0.3259(3) 0.0440(16) Uani 1 1 d .
H9B H 0.5724 0.3436 0.3582 0.053 Uiso 1 1 calc R
H9C H 0.5007 0.3166 0.3042 0.053 Uiso 1 1 calc R
C10 C 0.5391(3) 0.4066(3) 0.2749(3) 0.0371(14) Uani 1 1 d .
C11 C 0.5867(3) 0.4627(4) 0.2917(3) 0.0414(16) Uani 1 1 d .
H11B H 0.6204 0.4653 0.3353 0.050 Uiso 1 1 calc R
C12 C 0.5859(3) 0.5149(4) 0.2459(3) 0.0405(15) Uani 1 1 d .
H12B H 0.6186 0.5532 0.2585 0.049 Uiso 1 1 calc R
C13 C 0.0987(3) 0.4640(3) -0.0030(3) 0.0373(14) Uani 1 1 d .
H13B H 0.0991 0.5021 0.0264 0.045 Uiso 1 1 calc R
C14 C 0.0450(3) 0.4152(4) -0.0219(3) 0.0389(15) Uani 1 1 d .
H14B H 0.0082 0.4209 -0.0064 0.047 Uiso 1 1 calc R
C15 C 0.0439(3) 0.3577(4) -0.0633(3) 0.0350(14) Uani 1 1 d .
C16 C -0.0048(3) 0.2958(4) -0.0718(3) 0.0447(17) Uani 1 1 d .
H16B H -0.0053 0.2660 -0.1098 0.054 Uiso 1 1 calc R
H16C H -0.0522 0.3146 -0.0819 0.054 Uiso 1 1 calc R
C17 C 0.1048(3) 0.2051(4) 0.0080(3) 0.0407(15) Uani 1 1 d .
H17A H 0.0994 0.1546 -0.0081 0.049 Uiso 1 1 calc R
H17B H 0.1214 0.2341 -0.0214 0.049 Uiso 1 1 calc R
C18 C 0.1591(3) 0.2074(3) 0.0784(3) 0.0422(16) Uani 1 1 d .
H18A H 0.1425 0.1780 0.1076 0.051 Uiso 1 1 calc R
H18B H 0.2023 0.1850 0.0782 0.051 Uiso 1 1 calc R
C19 C 0.2186(3) 0.3206(3) 0.0781(3) 0.0366(14) Uani 1 1 d .
H19A H 0.1931 0.3265 0.0299 0.044 Uiso 1 1 calc R
H19B H 0.2606 0.2918 0.0842 0.044 Uiso 1 1 calc R
C20 C 0.2401(3) 0.3941(3) 0.1087(3) 0.0342(14) Uani 1 1 d .
H20A H 0.2706 0.3885 0.1557 0.041 Uiso 1 1 calc R
H20B H 0.1987 0.4215 0.1069 0.041 Uiso 1 1 calc R
C21 C 0.2173(3) 0.5009(4) 0.0061(3) 0.0420(16) Uani 1 1 d .
H21A H 0.2073 0.5419 0.0302 0.050 Uiso 1 1 calc R
H21B H 0.2338 0.5206 -0.0278 0.050 Uiso 1 1 calc R
C22 C 0.1531(3) 0.4581(4) -0.0267(3) 0.0374(15) Uani 1 1 d .
C23 C 0.1466(3) 0.4066(4) -0.0746(3) 0.0396(15) Uani 1 1 d .
H23A H 0.1794 0.4054 -0.0955 0.048 Uiso 1 1 calc R
C24 C 0.0936(3) 0.3571(4) -0.0928(3) 0.0434(16) Uani 1 1 d .
H24A H 0.0907 0.3221 -0.1256 0.052 Uiso 1 1 calc R
C25 C 0.0118(3) 0.4144(3) 0.3095(3) 0.0369(14) Uani 1 1 d .
H25A H 0.0386 0.3715 0.3208 0.044 Uiso 1 1 calc R
C26 C 0.0160(3) 0.4641(3) 0.3580(3) 0.0388(15) Uani 1 1 d .
H26A H 0.0449 0.4547 0.4026 0.047 Uiso 1 1 calc R
C27 C -0.0220(3) 0.5281(4) 0.3423(3) 0.0384(15) Uani 1 1 d .
C28 C -0.0047(3) 0.5883(4) 0.3910(4) 0.0475(17) Uani 1 1 d .
H28A H -0.0010 0.5694 0.4348 0.057 Uiso 1 1 calc R
H28B H -0.0424 0.6245 0.3770 0.057 Uiso 1 1 calc R
C29 C 0.0568(4) 0.6684(4) 0.3153(4) 0.054(2) Uani 1 1 d .
H29A H 0.0149 0.6440 0.2846 0.065 Uiso 1 1 calc R
H29B H 0.0459 0.7203 0.3157 0.065 Uiso 1 1 calc R
C30 C 0.1145(3) 0.6597(4) 0.2894(4) 0.0520(19) Uani 1 1 d .
H30A H 0.1014 0.6846 0.2462 0.062 Uiso 1 1 calc R
H30B H 0.1566 0.6835 0.3204 0.062 Uiso 1 1 calc R
C31 C 0.0962(3) 0.4721(3) 0.2136(3) 0.0385(15) Uani 1 1 d .
H31A H 0.1059 0.4447 0.2551 0.046 Uiso 1 1 calc R
H31B H 0.1384 0.4714 0.2026 0.046 Uiso 1 1 calc R
C32 C 0.0776(3) 0.5496(4) 0.2231(3) 0.0406(16) Uani 1 1 d .
H32A H 0.0723 0.5780 0.1829 0.049 Uiso 1 1 calc R
H32B H 0.0328 0.5504 0.2294 0.049 Uiso 1 1 calc R
C33 C -0.0241(3) 0.3816(4) 0.1895(3) 0.0406(15) Uani 1 1 d .
H33A H -0.0706 0.3692 0.1573 0.049 Uiso 1 1 calc R
H33B H -0.0001 0.3361 0.2084 0.049 Uiso 1 1 calc R
C34 C -0.0315(3) 0.4266(3) 0.2439(3) 0.0358(14) Uani 1 1 d .
C35 C -0.0751(3) 0.4858(4) 0.2302(3) 0.0394(15) Uani 1 1 d .
H35A H -0.1088 0.4919 0.1870 0.047 Uiso 1 1 calc R
C36 C -0.0705(3) 0.5361(4) 0.2784(3) 0.0408(15) Uani 1 1 d .
H36A H -0.1006 0.5766 0.2679 0.049 Uiso 1 1 calc R
C37 C 0.4067(3) 0.4425(3) 0.5215(3) 0.0312(13) Uani 1 1 d .
H37A H 0.4084 0.4834 0.4958 0.037 Uiso 1 1 calc R
C38 C 0.4574(3) 0.3903(3) 0.5352(3) 0.0325(13) Uani 1 1 d .
H38A H 0.4937 0.3958 0.5190 0.039 Uiso 1 1 calc R
C39 C 0.4559(3) 0.3297(3) 0.5724(3) 0.0322(13) Uani 1 1 d .
C40 C 0.5011(3) 0.2662(4) 0.5755(3) 0.0420(16) Uani 1 1 d .
H40A H 0.5019 0.2344 0.6123 0.050 Uiso 1 1 calc R
H40B H 0.5489 0.2831 0.5847 0.050 Uiso 1 1 calc R
C41 C 0.3855(3) 0.1840(3) 0.4930(3) 0.0399(15) Uani 1 1 d .
H41A H 0.3883 0.1325 0.5057 0.048 Uiso 1 1 calc R
H41B H 0.3715 0.2117 0.5249 0.048 Uiso 1 1 calc R
C42 C 0.3305(3) 0.1932(3) 0.4236(3) 0.0399(15) Uani 1 1 d .
H42A H 0.3449 0.1654 0.3920 0.048 Uiso 1 1 calc R
H42B H 0.2866 0.1722 0.4231 0.048 Uiso 1 1 calc R
C43 C 0.2766(3) 0.3078(3) 0.4323(3) 0.0315(13) Uani 1 1 d .
H43A H 0.3019 0.3084 0.4808 0.038 Uiso 1 1 calc R
H43B H 0.2323 0.2822 0.4232 0.038 Uiso 1 1 calc R
C44 C 0.2621(3) 0.3845(3) 0.4072(3) 0.0303(13) Uani 1 1 d .
H44A H 0.2323 0.3842 0.3597 0.036 Uiso 1 1 calc R
H44B H 0.3061 0.4088 0.4119 0.036 Uiso 1 1 calc R
C45 C 0.2904(3) 0.4824(4) 0.5180(3) 0.0410(15) Uani 1 1 d .
H45A H 0.3022 0.5265 0.4987 0.049 Uiso 1 1 calc R
H45B H 0.2751 0.4972 0.5542 0.049 Uiso 1 1 calc R
C46 C 0.3529(3) 0.4355(4) 0.5453(3) 0.0346(14) Uani 1 1 d .
C47 C 0.3568(3) 0.3805(4) 0.5894(3) 0.0397(15) Uani 1 1 d .
H47A H 0.3242 0.3787 0.6107 0.048 Uiso 1 1 calc R
C48 C 0.4075(3) 0.3277(4) 0.6031(3) 0.0418(16) Uani 1 1 d .
H48A H 0.4093 0.2901 0.6334 0.050 Uiso 1 1 calc R
C49 C 0.3432(6) -0.1261(5) 0.3539(5) 0.087(3) Uani 1 1 d .
H49A H 0.3810 -0.1582 0.3795 0.131 Uiso 1 1 calc R
H49B H 0.3481 -0.1136 0.3121 0.131 Uiso 1 1 calc R
H49C H 0.2989 -0.1506 0.3448 0.131 Uiso 1 1 calc R
C50 C 0.2942(4) -0.0070(5) 0.3627(5) 0.076(3) Uani 1 1 d .
H50A H 0.3016 0.0339 0.3931 0.115 Uiso 1 1 calc R
H50B H 0.2483 -0.0276 0.3539 0.115 Uiso 1 1 calc R
H50C H 0.2974 0.0096 0.3211 0.115 Uiso 1 1 calc R
C51 C 0.3932(5) -0.0501(5) 0.4520(4) 0.071(2) Uani 1 1 d .
H51A H 0.4258 -0.0878 0.4693 0.086 Uiso 1 1 calc R
C55 C 0.2088(5) 0.4976(7) 0.6598(5) 0.105(4) Uani 1 1 d .
H55A H 0.2036 0.4570 0.6295 0.158 Uiso 1 1 calc R
H55B H 0.1978 0.4817 0.6978 0.158 Uiso 1 1 calc R
H55C H 0.2566 0.5152 0.6752 0.158 Uiso 1 1 calc R
C56 C 0.1616(7) 0.6206(7) 0.6612(6) 0.125(5) Uani 1 1 d .
H56A H 0.1281 0.6546 0.6318 0.188 Uiso 1 1 calc R
H56B H 0.2077 0.6424 0.6769 0.188 Uiso 1 1 calc R
H56C H 0.1485 0.6094 0.6991 0.188 Uiso 1 1 calc R
C57 C 0.1177(5) 0.5431(6) 0.5653(5) 0.073(3) Uani 1 1 d .
H57A H 0.0868 0.5814 0.5450 0.088 Uiso 1 1 calc R
N6 N 0.2267(5) 0.7289(5) -0.0075(4) 0.084(2) Uani 1 1 d .
O18 O 0.1865(5) 0.6469(5) -0.0881(5) 0.165(5) Uani 1 1 d .
C52 C 0.2316(8) 0.7858(7) 0.0345(6) 0.129(5) Uani 1 1 d .
H52A H 0.1854 0.7985 0.0333 0.194 Uiso 1 1 calc R
H52B H 0.2519 0.8274 0.0205 0.194 Uiso 1 1 calc R
H52C H 0.2610 0.7722 0.0797 0.194 Uiso 1 1 calc R
C53 C 0.2973(8) 0.7102(8) -0.0038(8) 0.152(6) Uani 1 1 d .
H53A H 0.2948 0.6695 -0.0334 0.228 Uiso 1 1 calc R
H53B H 0.3258 0.6968 0.0417 0.228 Uiso 1 1 calc R
H53C H 0.3178 0.7519 -0.0174 0.228 Uiso 1 1 calc R
C54 C 0.1722(12) 0.6976(8) -0.0385(9) 0.270(17) Uani 1 1 d .
H54A H 0.1293 0.7036 -0.0330 0.324 Uiso 1 1 calc R

loop_
_atom_site_aniso_label
_atom_site_aniso_U_11
_atom_site_aniso_U_22
_atom_site_aniso_U_33
_atom_site_aniso_U_23
_atom_site_aniso_U_13
_atom_site_aniso_U_12
Ag1 0.0337(2) 0.0410(3) 0.0416(3) 0.0008(2) 0.0073(2) -0.0045(2)
Ag2 0.0405(3) 0.0502(3) 0.0383(3) 0.0004(2) 0.0145(2) 0.0032(2)
Ag3 0.0327(2) 0.0387(3) 0.0503(3) 0.0011(2) 0.0081(2) 0.0070(2)
Ag4 0.0424(3) 0.0356(3) 0.0341(2) 0.0037(2) 0.0151(2) -0.0035(2)
Cl1 0.0390(8) 0.0481(9) 0.0275(7) -0.0050(7) 0.0072(6) 0.0086(7)
Cl2 0.0332(8) 0.0552(11) 0.0709(12) 0.0012(9) 0.0168(8) 0.0093(8)
Cl3 0.0394(8) 0.0413(9) 0.0289(7) 0.0019(6) 0.0035(6) -0.0022(7)
Cl4 0.0420(9) 0.0448(10) 0.0774(13) -0.0007(9) 0.0330(9) -0.0017(7)
O1 0.052(3) 0.064(3) 0.032(2) -0.003(2) 0.001(2) 0.025(2)
O2 0.068(3) 0.062(3) 0.057(3) -0.005(3) 0.031(3) -0.005(3)
O3 0.065(3) 0.071(4) 0.056(3) -0.022(3) 0.015(3) -0.017(3)
O4 0.067(3) 0.083(4) 0.039(3) 0.005(3) 0.017(2) 0.046(3)
O5 0.066(4) 0.150(7) 0.190(8) 0.113(7) 0.080(5) 0.049(4)
O6 0.044(3) 0.066(3) 0.071(3) 0.022(3) 0.028(3) 0.016(2)
O7 0.054(4) 0.158(7) 0.143(7) -0.099(6) 0.027(4) -0.015(4)
O8 0.093(5) 0.075(4) 0.124(6) -0.038(4) 0.053(4) 0.003(4)
O9 0.045(3) 0.053(3) 0.063(3) 0.010(3) 0.010(2) 0.011(2)
O10 0.064(3) 0.044(3) 0.075(4) -0.005(3) -0.007(3) -0.017(3)
O11 0.081(4) 0.057(3) 0.032(2) -0.001(2) 0.007(2) -0.023(3)
O12 0.083(4) 0.116(5) 0.066(4) 0.045(4) 0.050(3) 0.048(4)
O13 0.029(3) 0.108(5) 0.101(5) 0.026(4) 0.007(3) -0.008(3)
O14 0.083(4) 0.081(4) 0.086(4) 0.021(4) 0.032(4) -0.022(3)
O15 0.140(6) 0.054(4) 0.149(7) -0.025(4) 0.107(6) -0.004(4)
O16 0.032(2) 0.056(3) 0.088(4) -0.017(3) 0.028(3) -0.006(2)
O17 0.126(6) 0.069(4) 0.065(4) -0.011(3) 0.029(4) 0.014(4)
O19 0.115(6) 0.104(6) 0.067(4) -0.021(4) 0.037(4) -0.010(5)
S1 0.0429(9) 0.0449(10) 0.0404(9) 0.0089(8) 0.0140(7) -0.0055(7)
S2 0.0373(8) 0.0320(8) 0.0332(8) 0.0034(6) 0.0124(7) -0.0008(6)
S3 0.0290(8) 0.0474(10) 0.0423(9) -0.0020(8) 0.0060(7) -0.0020(7)
S4 0.0299(7) 0.0380(9) 0.0366(8) 0.0017(7) 0.0117(6) -0.0010(6)
S5 0.0396(9) 0.0414(10) 0.0709(12) -0.0156(9) 0.0185(9) 0.0027(8)
S6 0.0362(8) 0.0478(10) 0.0329(8) 0.0027(7) 0.0082(7) 0.0029(7)
S7 0.0330(8) 0.0346(9) 0.0444(9) 0.0080(7) 0.0104(7) 0.0056(6)
S8 0.0275(7) 0.0388(9) 0.0389(8) 0.0000(7) 0.0113(6) 0.0040(6)
N1 0.025(2) 0.029(3) 0.040(3) 0.008(2) 0.018(2) 0.001(2)
N2 0.029(2) 0.044(3) 0.027(2) 0.006(2) 0.005(2) -0.003(2)
N3 0.027(2) 0.034(3) 0.053(3) 0.002(2) 0.017(2) 0.000(2)
N4 0.030(2) 0.033(3) 0.026(2) -0.006(2) 0.009(2) 0.002(2)
N5 0.060(4) 0.058(4) 0.063(4) 0.002(3) 0.030(3) 0.013(3)
N7 0.061(4) 0.095(6) 0.055(4) -0.007(4) 0.027(4) -0.017(4)
C1 0.040(3) 0.037(4) 0.053(4) -0.008(3) 0.029(3) -0.005(3)
C2 0.037(3) 0.045(4) 0.040(3) -0.009(3) 0.019(3) -0.010(3)
C3 0.035(3) 0.046(4) 0.038(3) -0.005(3) 0.021(3) -0.006(3)
C4 0.041(4) 0.053(4) 0.040(4) -0.003(3) 0.020(3) -0.008(3)
C5 0.042(3) 0.032(3) 0.043(4) 0.001(3) 0.015(3) -0.003(3)
C6 0.041(3) 0.034(4) 0.045(4) 0.007(3) 0.015(3) 0.000(3)
C7 0.029(3) 0.035(3) 0.033(3) 0.003(3) 0.013(2) 0.001(3)
C8 0.034(3) 0.027(3) 0.033(3) 0.002(2) 0.011(3) -0.002(2)
C9 0.048(4) 0.035(4) 0.055(4) 0.010(3) 0.026(3) 0.009(3)
C10 0.036(3) 0.034(4) 0.046(4) 0.002(3) 0.021(3) 0.006(3)
C11 0.031(3) 0.055(4) 0.038(3) -0.003(3) 0.013(3) 0.004(3)
C12 0.030(3) 0.050(4) 0.044(4) -0.010(3) 0.016(3) -0.007(3)
C13 0.041(3) 0.038(4) 0.030(3) 0.004(3) 0.009(3) 0.010(3)
C14 0.032(3) 0.047(4) 0.033(3) 0.005(3) 0.006(3) 0.011(3)
C15 0.027(3) 0.047(4) 0.028(3) 0.003(3) 0.007(2) 0.011(3)
C16 0.034(3) 0.054(4) 0.035(3) -0.001(3) 0.000(3) 0.005(3)
C17 0.034(3) 0.036(4) 0.049(4) -0.008(3) 0.012(3) 0.004(3)
C18 0.033(3) 0.037(4) 0.049(4) 0.011(3) 0.005(3) 0.005(3)
C19 0.031(3) 0.044(4) 0.031(3) -0.001(3) 0.007(3) -0.005(3)
C20 0.032(3) 0.039(4) 0.030(3) 0.005(3) 0.010(3) -0.003(3)
C21 0.042(4) 0.044(4) 0.037(3) 0.007(3) 0.011(3) 0.001(3)
C22 0.037(3) 0.045(4) 0.027(3) 0.012(3) 0.008(3) 0.003(3)
C23 0.039(3) 0.052(4) 0.027(3) 0.007(3) 0.011(3) 0.004(3)
C24 0.047(4) 0.050(4) 0.026(3) 0.002(3) 0.005(3) 0.009(3)
C25 0.032(3) 0.032(3) 0.045(4) 0.011(3) 0.014(3) 0.003(3)
C26 0.036(3) 0.041(4) 0.038(3) 0.008(3) 0.013(3) 0.005(3)
C27 0.029(3) 0.042(4) 0.047(4) 0.004(3) 0.016(3) 0.003(3)
C28 0.034(3) 0.054(4) 0.059(4) -0.007(4) 0.022(3) 0.006(3)
C29 0.041(4) 0.027(4) 0.092(6) 0.003(4) 0.021(4) 0.010(3)
C30 0.038(4) 0.035(4) 0.078(5) 0.006(4) 0.015(4) 0.001(3)
C31 0.031(3) 0.042(4) 0.039(3) 0.003(3) 0.008(3) 0.002(3)
C32 0.029(3) 0.049(4) 0.042(4) 0.013(3) 0.011(3) 0.003(3)
C33 0.036(3) 0.048(4) 0.036(3) -0.004(3) 0.012(3) -0.004(3)
C34 0.033(3) 0.032(3) 0.043(4) 0.000(3) 0.014(3) -0.004(3)
C35 0.033(3) 0.043(4) 0.039(3) 0.013(3) 0.008(3) -0.002(3)
C36 0.028(3) 0.041(4) 0.054(4) 0.009(3) 0.016(3) 0.007(3)
C37 0.032(3) 0.033(3) 0.025(3) -0.004(2) 0.007(2) -0.005(3)
C38 0.027(3) 0.040(4) 0.029(3) -0.003(3) 0.008(2) -0.007(3)
C39 0.027(3) 0.042(4) 0.024(3) 0.001(3) 0.005(2) -0.005(3)
C40 0.033(3) 0.045(4) 0.034(3) 0.013(3) -0.003(3) 0.001(3)
C41 0.037(3) 0.030(3) 0.050(4) 0.012(3) 0.012(3) -0.001(3)
C42 0.036(3) 0.035(4) 0.048(4) -0.007(3) 0.014(3) -0.007(3)
C43 0.029(3) 0.037(3) 0.029(3) -0.002(3) 0.011(2) -0.003(3)
C44 0.024(3) 0.034(3) 0.029(3) 0.000(2) 0.005(2) 0.004(2)
C45 0.043(4) 0.040(4) 0.038(3) -0.011(3) 0.012(3) -0.001(3)
C46 0.034(3) 0.047(4) 0.023(3) -0.009(3) 0.010(2) -0.001(3)
C47 0.039(3) 0.055(4) 0.022(3) -0.005(3) 0.008(3) -0.008(3)
C48 0.045(4) 0.051(4) 0.021(3) 0.006(3) 0.002(3) -0.007(3)
C49 0.109(8) 0.070(6) 0.083(7) -0.013(5) 0.035(6) 0.005(6)
C50 0.062(5) 0.082(7) 0.080(6) 0.003(5) 0.021(5) 0.018(5)
C51 0.082(6) 0.065(6) 0.061(5) 0.008(5) 0.020(5) 0.023(5)
C55 0.053(5) 0.175(12) 0.087(7) 0.036(8) 0.026(5) 0.014(7)
C56 0.175(13) 0.128(11) 0.100(9) -0.033(8) 0.082(9) -0.060(10)
C57 0.077(6) 0.085(7) 0.065(6) 0.009(5) 0.034(5) 0.002(5)
N6 0.109(7) 0.068(6) 0.074(5) 0.028(5) 0.035(5) 0.027(5)
O18 0.130(7) 0.096(7) 0.177(10) 0.024(7) -0.053(7) -0.018(6)
C52 0.198(15) 0.088(9) 0.096(9) 0.030(8) 0.048(9) -0.010(9)
C53 0.139(13) 0.134(13) 0.198(17) 0.058(12) 0.081(12) 0.022(10)
C54 0.33(3) 0.057(9) 0.195(18) 0.037(10) -0.172(19) -0.003(13)

loop_
_atom_type_symbol
_atom_type_description
_atom_type_scat_dispersion_real
_atom_type_scat_dispersion_imag
_atom_type_scat_source
C C 0.0033 0.0016 'International Tables Vol C Tables 4.2.6.8 and 6.1.1.4'
H H 0.0000 0.0000 'International Tables Vol C Tables 4.2.6.8 and 6.1.1.4'
N N 0.0061 0.0033 'International Tables Vol C Tables 4.2.6.8 and 6.1.1.4'
O O 0.0106 0.0060 'International Tables Vol C Tables 4.2.6.8 and 6.1.1.4'
S S 0.1246 0.1234 'International Tables Vol C Tables 4.2.6.8 and 6.1.1.4'
Cl Cl 0.1484 0.1585 'International Tables Vol C Tables 4.2.6.8 and 6.1.1.4'
Ag Ag -0.8971 1.1015 'International Tables Vol C Tables 4.2.6.8 and 6.1.1.4'

loop_
_geom_angle_atom_site_label_1
_geom_angle_atom_site_label_2
_geom_angle_atom_site_label_3
_geom_angle
N1 Ag1 S4 141.79(12)
N1 Ag1 S1 83.45(12)
S4 Ag1 S1 134.74(6)
N2 Ag2 S6 143.43(13)
N2 Ag2 S3 82.46(13)
S6 Ag2 S3 133.86(5)
N3 Ag3 S8 144.39(13)
N3 Ag3 S5 83.86(14)
S8 Ag3 S5 131.73(6)
N4 Ag4 S2 144.77(12)
N4 Ag4 S7 83.37(12)
S2 Ag4 S7 131.80(5)
O3 Cl1 O2 109.2(3)
O3 Cl1 O4 109.8(3)
O2 Cl1 O4 109.2(3)
O3 Cl1 O1 109.9(3)
O2 Cl1 O1 109.3(3)
O4 Cl1 O1 109.4(3)
O8 Cl2 O7 108.2(4)
O8 Cl2 O6 112.3(4)
O7 Cl2 O6 110.4(4)
O8 Cl2 O5 109.4(5)
O7 Cl2 O5 108.2(6)
O6 Cl2 O5 108.4(3)
O10 Cl3 O9 111.6(3)
O10 Cl3 O11 108.9(3)
O9 Cl3 O11 110.5(3)
O10 Cl3 O12 109.7(4)
O9 Cl3 O12 109.1(3)
O11 Cl3 O12 106.9(4)
O15 Cl4 O16 108.1(4)
O15 Cl4 O14 111.0(4)
O16 Cl4 O14 111.0(4)
O15 Cl4 O13 108.9(5)
O16 Cl4 O13 108.3(4)
O14 Cl4 O13 109.5(4)
C5 S1 C4 103.2(3)
C5 S1 Ag1 93.5(2)
C4 S1 Ag1 105.5(2)
C8 S2 C9 104.1(3)
C8 S2 Ag4 106.65(19)
C9 S2 Ag4 104.7(2)
C17 S3 C16 102.0(3)
C17 S3 Ag2 94.2(2)
C16 S3 Ag2 104.0(2)
C20 S4 C21 103.5(3)
C20 S4 Ag1 107.2(2)
C21 S4 Ag1 102.7(2)
C29 S5 C28 102.1(3)
C29 S5 Ag3 93.6(2)
C28 S5 Ag3 106.3(2)
C31 S6 C33 104.2(3)
C31 S6 Ag2 107.5(2)
C33 S6 Ag2 103.8(2)
C41 S7 C40 102.3(3)
C41 S7 Ag4 94.4(2)
C40 S7 Ag4 102.7(2)
C44 S8 C45 104.1(3)
C44 S8 Ag3 106.00(19)
C45 S8 Ag3 103.2(2)
C7 N1 C6 111.1(5)
C7 N1 Ag1 118.6(4)
C6 N1 Ag1 105.4(4)
C19 N2 C18 111.6(5)
C19 N2 Ag2 118.3(4)
C18 N2 Ag2 107.7(3)
C32 N3 C30 111.9(5)
C32 N3 Ag3 117.8(4)
C30 N3 Ag3 105.6(4)
C42 N4 C43 111.9(5)
C42 N4 Ag4 106.5(3)
C43 N4 Ag4 118.7(3)
C51 N5 C50 120.1(7)
C51 N5 C49 122.1(7)
C50 N5 C49 117.8(7)
C57 N7 C56 122.6(10)
C57 N7 C55 118.4(9)
C56 N7 C55 118.7(9)
C2 C1 C10 120.7(6)
C1 C2 C3 121.1(6)
C2 C3 C12 118.2(6)
C2 C3 C4 120.0(6)
C12 C3 C4 121.3(6)
C3 C4 S1 111.2(4)
C6 C5 S1 112.3(4)
N1 C6 C5 114.0(5)
N1 C7 C8 112.1(5)
C7 C8 S2 108.5(4)
C10 C9 S2 111.4(4)
C11 C10 C1 117.7(6)
C11 C10 C9 122.3(6)
C1 C10 C9 119.6(6)
C12 C11 C10 121.1(6)
C11 C12 C3 120.5(6)
C14 C13 C22 120.8(6)
C13 C14 C15 121.0(6)
C14 C15 C24 117.6(6)
C14 C15 C16 121.2(6)
C24 C15 C16 121.0(6)
C15 C16 S3 111.4(4)
C18 C17 S3 112.9(5)
N2 C18 C17 114.0(5)
N2 C19 C20 113.3(5)
C19 C20 S4 110.4(4)
C22 C21 S4 110.4(5)
C23 C22 C13 117.3(6)
C23 C22 C21 123.4(6)
C13 C22 C21 118.8(6)
C24 C23 C22 121.6(6)
C23 C24 C15 120.6(6)
C26 C25 C34 120.6(6)
C25 C26 C27 120.6(6)
C36 C27 C26 118.2(6)
C36 C27 C28 121.7(6)
C26 C27 C28 119.7(6)
C27 C28 S5 111.1(4)
C30 C29 S5 113.6(5)
N3 C30 C29 113.6(6)
C32 C31 S6 110.0(4)
N3 C32 C31 111.4(5)
C34 C33 S6 111.5(5)
C35 C34 C25 118.1(6)
C35 C34 C33 121.4(6)
C25 C34 C33 120.1(6)
C36 C35 C34 121.1(6)
C35 C36 C27 120.5(6)
C38 C37 C46 120.4(6)
C37 C38 C39 120.9(6)
C38 C39 C48 118.3(6)
C38 C39 C40 120.9(6)
C48 C39 C40 120.7(6)
C39 C40 S7 111.8(4)
C42 C41 S7 112.4(4)
N4 C42 C41 114.4(5)
N4 C43 C44 111.6(5)
C43 C44 S8 110.2(4)
C46 C45 S8 110.9(4)
C47 C46 C37 118.3(6)
C47 C46 C45 121.7(6)
C37 C46 C45 119.8(6)
C46 C47 C48 120.9(6)
C47 C48 C39 120.2(6)
O17 C51 N5 126.8(8)
O19 C57 N7 127.6(10)
C54 N6 C52 123.7(17)
C54 N6 C53 127.8(16)
C52 N6 C53 108.3(12)
N6 C54 O18 107(2)

loop_
_geom_bond_atom_site_label_1
_geom_bond_atom_site_label_2
_geom_bond_distance
Ag1 N1 2.291(5)
Ag1 S4 2.4242(16)
Ag1 S1 2.6073(17)
Ag2 N2 2.284(5)
Ag2 S6 2.4432(18)
Ag2 S3 2.6529(17)
Ag3 N3 2.281(5)
Ag3 S8 2.4232(16)
Ag3 S5 2.5967(18)
Ag4 N4 2.290(5)
Ag4 S2 2.4303(16)
Ag4 S7 2.6038(16)
Cl1 O3 1.423(5)
Cl1 O2 1.429(5)
Cl1 O4 1.431(5)
Cl1 O1 1.435(4)
Cl2 O8 1.390(6)
Cl2 O7 1.399(6)
Cl2 O6 1.436(5)
Cl2 O5 1.438(7)
Cl3 O10 1.414(5)
Cl3 O9 1.418(5)
Cl3 O11 1.422(5)
Cl3 O12 1.438(5)
Cl4 O15 1.413(6)
Cl4 O16 1.429(5)
Cl4 O14 1.431(6)
Cl4 O13 1.440(6)
O17 C51 1.211(10)
O19 C57 1.202(11)
S1 C5 1.829(6)
S1 C4 1.839(7)
S2 C8 1.827(6)
S2 C9 1.845(7)
S3 C17 1.832(6)
S3 C16 1.837(7)
S4 C20 1.823(6)
S4 C21 1.855(6)
S5 C29 1.822(8)
S5 C28 1.840(7)
S6 C31 1.831(6)
S6 C33 1.841(7)
S7 C41 1.831(6)
S7 C40 1.834(7)
S8 C44 1.824(6)
S8 C45 1.851(6)
N1 C7 1.470(7)
N1 C6 1.472(8)
N2 C19 1.467(8)
N2 C18 1.480(8)
N3 C32 1.473(8)
N3 C30 1.485(8)
N4 C42 1.473(8)
N4 C43 1.473(7)
N5 C51 1.333(10)
N5 C50 1.423(10)
N5 C49 1.460(11)
N7 C57 1.314(11)
N7 C56 1.440(13)
N7 C55 1.452(12)
C1 C2 1.376(9)
C1 C10 1.405(9)
C2 C3 1.389(9)
C3 C12 1.396(9)
C3 C4 1.503(9)
C5 C6 1.511(9)
C7 C8 1.521(8)
C9 C10 1.495(9)
C10 C11 1.390(9)
C11 C12 1.384(9)
C13 C14 1.377(9)
C13 C22 1.412(9)
C14 C15 1.388(9)
C15 C24 1.406(9)
C15 C16 1.497(9)
C17 C18 1.532(8)
C19 C20 1.509(8)
C21 C22 1.490(9)
C22 C23 1.381(9)
C23 C24 1.376(9)
C25 C26 1.379(9)
C25 C34 1.397(8)
C26 C27 1.395(9)
C27 C36 1.392(9)
C27 C28 1.490(9)
C29 C30 1.512(10)
C31 C32 1.523(9)
C33 C34 1.498(9)
C34 C35 1.386(9)
C35 C36 1.379(9)
C37 C38 1.380(8)
C37 C46 1.403(8)
C38 C39 1.389(8)
C39 C48 1.400(9)
C39 C40 1.493(9)
C41 C42 1.530(8)
C43 C44 1.514(8)
C45 C46 1.494(9)
C46 C47 1.382(9)
C47 C48 1.388(9)
N6 C54 1.230(18)
N6 C52 1.374(14)
N6 C53 1.483(15)
O18 C54 1.54(3)
